data_4305914
loop_
_publ_author_name
'Hideki Sugimoto'
'Koichiro Suyama'
'Kunihisa Sugimoto'
'Hiroyuki Miyake'
'Isao Takahashi'
'Shun Hirota'
'Shinobu Itoh'

_publ_contact_author_name 'HIDEKI SUGIMOTO'
_publ_section_title
;
A New Class of Sulfido/Oxo(dithiolene)-Molybdenum(IV) Complexes Derived
from Sulfido/Oxo-Bis(tetrasulfido)molybdenum(IV) Anions
;
_journal_name_full 'Inorganic Chemistry'
_journal_page_first 10150
_journal_page_last 10157
_journal_paper_doi 10.1021/ic800832a
_journal_volume 47
_journal_year 2008
_chemical_formula_moiety 'C57 H51 Mo N O P2 S7 '
_chemical_formula_sum 'C57 H51 Mo N O P2 S7'
_chemical_formula_weight 1148.34
_space_group_IT_number 14
_symmetry_cell_setting monoclinic
_symmetry_Int_Tables_number 14
_symmetry_space_group_name_Hall '-P 2ybc'
_symmetry_space_group_name_H-M 'P 1 21/c 1'
_cell_angle_alpha 90.0000
_cell_angle_beta 91.921(3)
_cell_angle_gamma 90.0000
_cell_formula_units_Z 4
_cell_length_a 11.1008(18)
_cell_length_b 22.032(3)
_cell_length_c 21.427(4)
_cell_measurement_reflns_used 11853
_cell_measurement_temperature 113.1
_cell_measurement_theta_max 27.5
_cell_measurement_theta_min 4.1
_cell_volume 5237.5(15)
_computing_cell_refinement CrystalClear
_computing_data_collection CrystalClear
_computing_data_reduction CrystalStructure
_computing_publication_material 'CrystalStructure 3.8'
_computing_structure_refinement CRYSTALS
_computing_structure_solution SIR2002
_diffrn_detector_area_resol_mean 7.31
_diffrn_measured_fraction_theta_full 0.995
_diffrn_measured_fraction_theta_max 0.995
_diffrn_measurement_device_type 'Rigaku Mercury'
_diffrn_measurement_method \w
_diffrn_radiation_type 'Mo K\a'
_diffrn_radiation_wavelength 0.71070
_diffrn_reflns_av_R_equivalents 0.104
_diffrn_reflns_limit_h_max 14
_diffrn_reflns_limit_h_min -13
_diffrn_reflns_limit_k_max 28
_diffrn_reflns_limit_k_min -27
_diffrn_reflns_limit_l_max 27
_diffrn_reflns_limit_l_min -23
_diffrn_reflns_number 52277
_diffrn_reflns_theta_full 27.48
_diffrn_reflns_theta_max 27.48
_exptl_absorpt_coefficient_mu 0.632
_exptl_absorpt_correction_T_max 0.994
_exptl_absorpt_correction_T_min 0.762
_exptl_absorpt_correction_type multi-scan
_exptl_absorpt_process_details 'Jacobson, R. (1998) Private communication'
_exptl_crystal_colour brown
_exptl_crystal_density_diffrn 1.456
_exptl_crystal_density_method 'not measured'
_exptl_crystal_description prism
_exptl_crystal_F_000 2368.00
_exptl_crystal_size_max 0.30
_exptl_crystal_size_mid 0.10
_exptl_crystal_size_min 0.01
_refine_diff_density_max 1.93
_refine_diff_density_min -0.72
_refine_ls_extinction_method none
_refine_ls_goodness_of_fit_ref 0.992
_refine_ls_hydrogen_treatment refall
_refine_ls_number_parameters 690
_refine_ls_number_reflns 6786
_refine_ls_R_factor_gt 0.0743
_refine_ls_shift/su_max 0.0000
_refine_ls_structure_factor_coef Fsqd
_refine_ls_weighting_details 'w = 1/[0.0015Fo^2^ + 1.0000\s(Fo^2^)]/(4Fo^2^)'
_refine_ls_weighting_scheme calc
_refine_ls_wR_factor_ref 0.1505
_reflns_number_gt 6617
_reflns_number_total 11963
_reflns_threshold_expression F^2^>2.0\s(F^2^)
_cod_data_source_file ic800832a_si_002_4.cif
_cod_data_source_block '_2a'
_cod_original_cell_volume 5237.6(15)
_cod_original_formula_sum 'C57 H51 Mo N O P2 S7 '
_cod_database_code 4305914

loop_
_symmetry_equiv_pos_site_id
_symmetry_equiv_pos_as_xyz
1 +X,+Y,+Z
2 -X,1/2+Y,1/2-Z
3 -X,-Y,-Z
4 +X,1/2-Y,1/2+Z

loop_
_atom_site_label
_atom_site_type_symbol
_atom_site_fract_x
_atom_site_fract_y
_atom_site_fract_z
_atom_site_U_iso_or_equiv
_atom_site_adp_type
_atom_site_occupancy
_atom_site_symmetry_multiplicity
_atom_site_calc_flag
_atom_site_refinement_flags
_atom_site_disorder_assembly
_atom_site_disorder_group
Mo(1) Mo 0.18358(6) 0.20938(3) 0.47446(3) 0.02268(15) Uani 1.00 1 d . . .
S(1) S 0.22660(19) 0.11767(9) 0.45394(10) 0.0330(5) Uani 1.00 1 d . . .
S(2) S 0.21646(19) 0.22384(8) 0.58192(9) 0.0308(5) Uani 1.00 1 d . . .
S(3) S 0.4048(3) 0.24755(15) 0.60185(14) 0.0373(8) Uani 0.70 1 d P . .
S(4) S 0.4357(2) 0.31151(15) 0.53798(14) 0.0363(8) Uani 0.70 1 d P . .
S(5) S 0.34444(18) 0.27077(9) 0.45137(9) 0.0306(5) Uani 1.00 1 d . . .
S(6) S -0.02121(17) 0.21678(9) 0.50484(9) 0.0297(5) Uani 1.00 1 d . . .
S(7) S 0.09952(17) 0.24913(8) 0.37811(8) 0.0266(4) Uani 1.00 1 d . . .
S(8) S 0.3580(6) 0.2871(3) 0.5976(3) 0.0355(18) Uani 0.30 1 d P . .
S(9) S 0.4698(7) 0.2693(4) 0.5285(3) 0.040(2) Uani 0.30 1 d P . .
P(1) P -0.11496(17) 0.46249(8) 0.33730(9) 0.0231(4) Uani 1.00 1 d . . .
P(2) P 0.42496(18) 0.01757(8) 0.66098(9) 0.0247(4) Uani 1.00 1 d . . .
O(1) O 0.2635(12) 0.5628(3) 0.3239(7) 0.188(5) Uani 1.00 1 d . . .
N(1) N 0.2543(7) 0.6534(3) 0.3681(5) 0.068(3) Uani 1.00 1 d . . .
C(1) C -0.1147(6) 0.2294(3) 0.4367(3) 0.0277(19) Uani 1.00 1 d . . .
C(2) C -0.0590(6) 0.2412(3) 0.3803(3) 0.0264(19) Uani 1.00 1 d . . .
C(3) C -0.1329(7) 0.2468(3) 0.3258(3) 0.036(2) Uani 1.00 1 d . . .
C(4) C -0.2575(8) 0.2412(3) 0.3277(4) 0.044(2) Uani 1.00 1 d . . .
C(5) C -0.3093(7) 0.2319(3) 0.3861(4) 0.043(2) Uani 1.00 1 d . . .
C(6) C -0.2380(7) 0.2272(3) 0.4392(4) 0.034(2) Uani 1.00 1 d . . .
C(7) C -0.0030(6) 0.4457(3) 0.3970(3) 0.0247(18) Uani 1.00 1 d . . .
C(8) C -0.0200(7) 0.3965(3) 0.4381(3) 0.032(2) Uani 1.00 1 d . . .
C(9) C 0.0711(7) 0.3810(3) 0.4794(3) 0.035(2) Uani 1.00 1 d . . .
C(10) C 0.1791(7) 0.4120(3) 0.4821(3) 0.033(2) Uani 1.00 1 d . . .
C(11) C 0.1961(8) 0.4603(3) 0.4429(4) 0.040(2) Uani 1.00 1 d . . .
C(12) C 0.1068(6) 0.4770(3) 0.3995(3) 0.032(2) Uani 1.00 1 d . . .
C(13) C -0.0994(6) 0.5395(3) 0.3115(3) 0.0252(18) Uani 1.00 1 d . . .
C(14) C -0.0813(7) 0.5850(3) 0.3562(3) 0.033(2) Uani 1.00 1 d . . .
C(15) C -0.0803(7) 0.6459(3) 0.3365(4) 0.041(2) Uani 1.00 1 d . . .
C(16) C -0.0900(7) 0.6594(3) 0.2728(4) 0.037(2) Uani 1.00 1 d . . .
C(17) C -0.1012(7) 0.6138(3) 0.2290(3) 0.035(2) Uani 1.00 1 d . . .
C(18) C -0.1070(7) 0.5533(3) 0.2476(3) 0.032(2) Uani 1.00 1 d . . .
C(19) C -0.0955(7) 0.4112(3) 0.2728(3) 0.0266(19) Uani 1.00 1 d . . .
C(20) C 0.0169(7) 0.3854(3) 0.2649(3) 0.035(2) Uani 1.00 1 d . . .
C(21) C 0.0365(8) 0.3504(3) 0.2123(4) 0.042(2) Uani 1.00 1 d . . .
C(22) C -0.0545(8) 0.3422(3) 0.1687(3) 0.041(2) Uani 1.00 1 d . . .
C(23) C -0.1669(8) 0.3672(3) 0.1764(3) 0.040(2) Uani 1.00 1 d . . .
C(24) C -0.1880(7) 0.4029(3) 0.2289(3) 0.037(2) Uani 1.00 1 d . . .
C(25) C -0.2611(6) 0.4510(3) 0.3695(3) 0.0243(18) Uani 1.00 1 d . . .
C(26) C -0.3036(7) 0.3924(3) 0.3749(3) 0.035(2) Uani 1.00 1 d . . .
C(27) C -0.4119(7) 0.3822(3) 0.4047(4) 0.037(2) Uani 1.00 1 d . . .
C(28) C -0.4738(7) 0.4304(4) 0.4282(3) 0.038(2) Uani 1.00 1 d . . .
C(29) C -0.4327(7) 0.4886(3) 0.4227(3) 0.037(2) Uani 1.00 1 d . . .
C(30) C -0.3253(6) 0.4995(3) 0.3925(3) 0.0268(19) Uani 1.00 1 d . . .
C(31) C 0.2735(6) -0.0002(3) 0.6345(3) 0.0259(19) Uani 1.00 1 d . . .
C(32) C 0.2299(7) -0.0594(3) 0.6369(3) 0.031(2) Uani 1.00 1 d . . .
C(33) C 0.1130(7) -0.0712(3) 0.6136(3) 0.035(2) Uani 1.00 1 d . . .
C(34) C 0.0426(7) -0.0257(3) 0.5876(4) 0.037(2) Uani 1.00 1 d . . .
C(35) C 0.0849(7) 0.0336(3) 0.5866(3) 0.037(2) Uani 1.00 1 d . . .
C(36) C 0.4945(6) -0.0488(3) 0.6955(3) 0.0274(19) Uani 1.00 1 d . . .
C(37) C 0.5257(7) -0.0960(3) 0.6565(3) 0.035(2) Uani 1.00 1 d . . .
C(38) C 0.5813(8) -0.1479(3) 0.6819(4) 0.041(2) Uani 1.00 1 d . . .
C(39) C 0.5988(7) -0.1527(3) 0.7459(4) 0.039(2) Uani 1.00 1 d . . .
C(40) C 0.5634(7) -0.1072(3) 0.7849(4) 0.041(2) Uani 1.00 1 d . . .
C(41) C 0.5132(7) -0.0536(3) 0.7599(3) 0.037(2) Uani 1.00 1 d . . .
C(42) C 0.5175(6) 0.0429(3) 0.5979(3) 0.0275(19) Uani 1.00 1 d . . .
C(43) C 0.6329(7) 0.0211(3) 0.5911(4) 0.042(2) Uani 1.00 1 d . . .
C(44) C 0.7050(8) 0.0467(3) 0.5465(4) 0.045(2) Uani 1.00 1 d . . .
C(45) C 0.6641(7) 0.0922(3) 0.5090(3) 0.036(2) Uani 1.00 1 d . . .
C(46) C 0.5490(7) 0.1137(4) 0.5152(3) 0.040(2) Uani 1.00 1 d . . .
C(47) C 0.4733(7) 0.0891(3) 0.5591(3) 0.035(2) Uani 1.00 1 d . . .
C(48) C 0.4154(6) 0.0792(3) 0.7151(3) 0.0238(18) Uani 1.00 1 d . . .
C(49) C 0.3394(7) 0.0752(3) 0.7661(3) 0.033(2) Uani 1.00 1 d . . .
C(50) C 0.3282(7) 0.1240(3) 0.8062(3) 0.031(2) Uani 1.00 1 d . . .
C(51) C 0.3878(7) 0.1776(3) 0.7949(3) 0.033(2) Uani 1.00 1 d . . .
C(52) C 0.4640(7) 0.1816(3) 0.7447(3) 0.035(2) Uani 1.00 1 d . . .
C(53) C 0.4785(6) 0.1327(3) 0.7062(3) 0.029(2) Uani 1.00 1 d . . .
C(54) C 0.2581(14) 0.6304(6) 0.4315(8) 0.137(6) Uani 1.00 1 d . . .
C(55) C 0.2465(10) 0.7185(4) 0.3615(5) 0.064(3) Uani 1.00 1 d . . .
C(56) C 0.2570(15) 0.6185(5) 0.3178(8) 0.119(6) Uani 1.00 1 d . . .
C(57) C 0.1992(6) 0.0466(3) 0.6101(3) 0.032(2) Uani 1.00 1 d . . .
H(1) H -0.0972 0.2551 0.2871 0.043 Uiso 1.00 1 c R . .
H(2) H -0.3062 0.2430 0.2904 0.053 Uiso 1.00 1 c R . .
H(3) H -0.3944 0.2296 0.3886 0.052 Uiso 1.00 1 c R . .
H(4) H -0.2741 0.2220 0.4784 0.041 Uiso 1.00 1 c R . .
H(5) H -0.0940 0.3748 0.4372 0.039 Uiso 1.00 1 c R . .
H(6) H 0.0596 0.3478 0.5069 0.042 Uiso 1.00 1 c R . .
H(7) H 0.2417 0.4000 0.5108 0.039 Uiso 1.00 1 c R . .
H(8) H 0.2692 0.4827 0.4455 0.048 Uiso 1.00 1 c R . .
H(9) H 0.1200 0.5096 0.3715 0.039 Uiso 1.00 1 c R . .
H(10) H -0.0707 0.5748 0.3991 0.040 Uiso 1.00 1 c R . .
H(11) H -0.0723 0.6777 0.3664 0.050 Uiso 1.00 1 c R . .
H(12) H -0.0889 0.7005 0.2594 0.045 Uiso 1.00 1 c R . .
H(13) H -0.1055 0.6237 0.1858 0.042 Uiso 1.00 1 c R . .
H(14) H -0.1157 0.5217 0.2176 0.039 Uiso 1.00 1 c R . .
H(15) H 0.0799 0.3913 0.2954 0.042 Uiso 1.00 1 c R . .
H(16) H 0.1129 0.3320 0.2070 0.051 Uiso 1.00 1 c R . .
H(17) H -0.0400 0.3194 0.1321 0.049 Uiso 1.00 1 c R . .
H(18) H -0.2300 0.3596 0.1464 0.048 Uiso 1.00 1 c R . .
H(19) H -0.2646 0.4213 0.2337 0.044 Uiso 1.00 1 c R . .
H(20) H -0.2605 0.3594 0.3579 0.043 Uiso 1.00 1 c R . .
H(21) H -0.4426 0.3421 0.4085 0.045 Uiso 1.00 1 c R . .
H(22) H -0.5459 0.4231 0.4496 0.046 Uiso 1.00 1 c R . .
H(23) H -0.4776 0.5215 0.4386 0.044 Uiso 1.00 1 c R . .
H(24) H -0.2968 0.5398 0.3876 0.032 Uiso 1.00 1 c R . .
H(25) H 0.2787 -0.0910 0.6541 0.038 Uiso 1.00 1 c R . .
H(26) H 0.0821 -0.1114 0.6158 0.043 Uiso 1.00 1 c R . .
H(27) H -0.0355 -0.0350 0.5707 0.044 Uiso 1.00 1 c R . .
H(28) H 0.0360 0.0650 0.5691 0.044 Uiso 1.00 1 c R . .
H(29) H 0.5096 -0.0930 0.6128 0.042 Uiso 1.00 1 c R . .
H(30) H 0.6068 -0.1796 0.6554 0.050 Uiso 1.00 1 c R . .
H(31) H 0.6349 -0.1883 0.7632 0.046 Uiso 1.00 1 c R . .
H(32) H 0.5744 -0.1116 0.8288 0.049 Uiso 1.00 1 c R . .
H(33) H 0.4906 -0.0215 0.7867 0.044 Uiso 1.00 1 c R . .
H(34) H 0.6630 -0.0108 0.6170 0.051 Uiso 1.00 1 c R . .
H(35) H 0.7848 0.0321 0.5423 0.055 Uiso 1.00 1 c R . .
H(36) H 0.7139 0.1087 0.4780 0.043 Uiso 1.00 1 c R . .
H(37) H 0.5211 0.1466 0.4901 0.049 Uiso 1.00 1 c R . .
H(38) H 0.3929 0.1033 0.5624 0.042 Uiso 1.00 1 c R . .
H(39) H 0.2953 0.0389 0.7728 0.040 Uiso 1.00 1 c R . .
H(40) H 0.2790 0.1206 0.8415 0.038 Uiso 1.00 1 c R . .
H(41) H 0.3762 0.2118 0.8210 0.039 Uiso 1.00 1 c R . .
H(42) H 0.5070 0.2182 0.7378 0.041 Uiso 1.00 1 c R . .
H(43) H 0.5318 0.1355 0.6725 0.035 Uiso 1.00 1 c R . .
H(44) H 0.3412 0.6274 0.4481 0.162 Uiso 1.00 1 c R . .
H(45) H 0.2202 0.5903 0.4321 0.162 Uiso 1.00 1 c R . .
H(46) H 0.2128 0.6585 0.4574 0.162 Uiso 1.00 1 c R . .
H(47) H 0.1619 0.7311 0.3580 0.076 Uiso 1.00 1 c R . .
H(48) H 0.2882 0.7311 0.3241 0.076 Uiso 1.00 1 c R . .
H(49) H 0.2851 0.7375 0.3984 0.076 Uiso 1.00 1 c R . .
H(50) H 0.2275 0.0873 0.6104 0.039 Uiso 1.00 1 c R . .

loop_
_atom_site_aniso_label
_atom_site_aniso_U_11
_atom_site_aniso_U_22
_atom_site_aniso_U_33
_atom_site_aniso_U_12
_atom_site_aniso_U_13
_atom_site_aniso_U_23
Mo(1) 0.0270(3) 0.0205(2) 0.0210(3) 0.0016(2) 0.0077(2) 0.0008(2)
S(1) 0.0369(11) 0.0257(9) 0.0366(11) 0.0043(8) 0.0039(8) -0.0003(8)
S(2) 0.0403(11) 0.0286(10) 0.0239(9) -0.0008(8) 0.0084(8) 0.0012(7)
S(3) 0.0468(19) 0.0369(17) 0.0278(15) -0.0024(14) -0.0067(13) 0.0042(13)
S(4) 0.0398(18) 0.0363(16) 0.0324(16) -0.0070(14) -0.0056(13) 0.0062(14)
S(5) 0.0300(10) 0.0375(10) 0.0247(9) -0.0049(8) 0.0065(8) 0.0050(8)
S(6) 0.0312(10) 0.0305(9) 0.0280(9) 0.0010(8) 0.0093(7) 0.0040(8)
S(7) 0.0292(10) 0.0272(9) 0.0238(9) 0.0000(7) 0.0080(7) 0.0015(7)
S(8) 0.045(4) 0.029(3) 0.031(3) 0.001(3) -0.002(2) 0.000(3)
S(9) 0.040(4) 0.049(4) 0.032(3) 0.004(3) -0.007(3) -0.005(3)
P(1) 0.0256(10) 0.0234(9) 0.0208(9) -0.0024(7) 0.0073(7) -0.0052(7)
P(2) 0.0293(10) 0.0206(8) 0.0247(9) -0.0008(7) 0.0079(8) -0.0029(7)
O(1) 0.214(12) 0.035(4) 0.330(18) 0.008(6) 0.232(13) 0.015(7)
N(1) 0.041(5) 0.047(5) 0.116(8) 0.002(3) 0.015(5) 0.031(5)
C(1) 0.034(4) 0.016(3) 0.034(4) -0.002(2) 0.007(3) -0.001(3)
C(2) 0.023(3) 0.017(3) 0.039(4) 0.004(2) 0.002(3) -0.001(3)
C(3) 0.042(5) 0.028(3) 0.036(4) 0.005(3) 0.005(3) -0.007(3)
C(4) 0.048(5) 0.030(4) 0.053(5) 0.008(3) 0.002(4) -0.003(4)
C(5) 0.025(4) 0.028(4) 0.077(6) 0.001(3) 0.001(4) -0.001(4)
C(6) 0.034(4) 0.023(3) 0.046(5) 0.002(3) 0.010(3) -0.002(3)
C(7) 0.023(3) 0.026(3) 0.026(3) 0.002(2) 0.005(3) -0.008(3)
C(8) 0.036(4) 0.027(4) 0.034(4) -0.007(3) 0.007(3) -0.009(3)
C(9) 0.049(5) 0.028(4) 0.027(4) 0.010(3) 0.002(3) -0.004(3)
C(10) 0.029(4) 0.038(4) 0.030(4) 0.016(3) -0.008(3) -0.008(3)
C(11) 0.038(5) 0.040(4) 0.043(5) -0.010(3) 0.006(4) -0.004(4)
C(12) 0.029(4) 0.031(4) 0.036(4) -0.005(3) 0.003(3) 0.003(3)
C(13) 0.025(3) 0.024(3) 0.027(3) 0.000(2) 0.007(3) -0.002(3)
C(14) 0.033(4) 0.034(4) 0.033(4) -0.002(3) 0.012(3) -0.007(3)
C(15) 0.049(5) 0.025(4) 0.050(5) -0.006(3) 0.018(4) -0.012(3)
C(16) 0.034(4) 0.029(4) 0.049(5) 0.007(3) 0.016(3) 0.002(3)
C(17) 0.039(4) 0.041(4) 0.026(4) 0.002(3) 0.010(3) 0.013(3)
C(18) 0.034(4) 0.034(4) 0.028(4) 0.001(3) 0.015(3) -0.004(3)
C(19) 0.041(4) 0.020(3) 0.019(3) -0.001(3) 0.010(3) -0.010(2)
C(20) 0.041(5) 0.030(4) 0.035(4) -0.007(3) 0.013(3) -0.005(3)
C(21) 0.043(5) 0.037(4) 0.048(5) -0.004(3) 0.024(4) -0.012(4)
C(22) 0.058(6) 0.039(4) 0.027(4) -0.003(4) 0.015(4) -0.014(3)
C(23) 0.054(5) 0.040(4) 0.028(4) -0.003(4) -0.002(3) -0.011(3)
C(24) 0.040(5) 0.035(4) 0.035(4) 0.009(3) 0.002(3) -0.010(3)
C(25) 0.015(3) 0.036(4) 0.022(3) -0.001(2) 0.002(2) -0.002(3)
C(26) 0.038(4) 0.031(4) 0.037(4) -0.011(3) 0.016(3) -0.008(3)
C(27) 0.023(4) 0.040(4) 0.049(5) -0.005(3) 0.011(3) 0.003(3)
C(28) 0.021(4) 0.065(5) 0.028(4) -0.003(3) 0.008(3) 0.002(4)
C(29) 0.028(4) 0.043(4) 0.040(4) 0.004(3) 0.006(3) -0.002(3)
C(30) 0.026(4) 0.031(3) 0.024(3) 0.002(3) 0.004(3) 0.001(3)
C(31) 0.031(4) 0.021(3) 0.027(3) 0.001(2) 0.013(3) -0.005(2)
C(32) 0.037(4) 0.017(3) 0.042(4) 0.005(3) 0.016(3) 0.003(3)
C(33) 0.032(4) 0.034(4) 0.041(4) -0.007(3) 0.017(3) -0.011(3)
C(34) 0.025(4) 0.041(4) 0.045(5) -0.005(3) 0.008(3) -0.009(3)
C(35) 0.026(4) 0.039(4) 0.045(4) 0.007(3) 0.002(3) 0.003(3)
C(36) 0.028(4) 0.023(3) 0.031(4) 0.003(3) 0.009(3) -0.000(3)
C(37) 0.052(5) 0.024(3) 0.029(4) -0.000(3) 0.012(3) -0.002(3)
C(38) 0.053(5) 0.017(3) 0.054(5) 0.004(3) 0.013(4) -0.003(3)
C(39) 0.036(4) 0.024(4) 0.056(5) 0.002(3) -0.008(4) 0.001(3)
C(40) 0.041(5) 0.038(4) 0.044(5) 0.005(3) -0.004(4) -0.002(4)
C(41) 0.028(4) 0.046(5) 0.037(4) 0.002(3) -0.004(3) -0.003(3)
C(42) 0.030(4) 0.026(3) 0.027(3) -0.001(3) 0.009(3) -0.005(3)
C(43) 0.035(4) 0.027(4) 0.064(6) 0.007(3) 0.018(4) 0.006(4)
C(44) 0.039(5) 0.029(4) 0.069(6) 0.006(3) 0.028(4) -0.008(4)
C(45) 0.041(5) 0.028(4) 0.039(4) -0.006(3) 0.021(3) -0.006(3)
C(46) 0.040(5) 0.047(4) 0.035(4) -0.004(3) 0.008(3) 0.008(3)
C(47) 0.027(4) 0.051(5) 0.027(4) 0.005(3) 0.005(3) 0.005(3)
C(48) 0.023(3) 0.024(3) 0.024(3) -0.000(2) 0.002(3) -0.005(2)
C(49) 0.032(4) 0.028(4) 0.040(4) -0.002(3) 0.008(3) -0.008(3)
C(50) 0.035(4) 0.037(4) 0.023(3) -0.001(3) 0.008(3) -0.010(3)
C(51) 0.040(4) 0.034(4) 0.025(4) 0.002(3) 0.003(3) -0.010(3)
C(52) 0.045(5) 0.023(3) 0.035(4) -0.003(3) -0.004(3) -0.008(3)
C(53) 0.030(4) 0.030(4) 0.027(4) 0.000(3) 0.011(3) 0.000(3)
C(54) 0.133(13) 0.096(10) 0.176(15) -0.072(9) -0.095(12) 0.089(11)
C(55) 0.068(7) 0.054(6) 0.069(7) 0.025(5) -0.000(5) 0.003(5)
C(56) 0.146(14) 0.047(7) 0.174(15) -0.005(7) 0.128(12) -0.018(8)
C(57) 0.029(4) 0.026(3) 0.042(4) 0.002(3) 0.010(3) -0.004(3)

loop_
_atom_type_symbol
_atom_type_description
_atom_type_scat_dispersion_real
_atom_type_scat_dispersion_imag
_atom_type_scat_source
C C 0.003 0.002
;
International Tables for Crystallography
(1992, Vol. C, Tables 4.2.6.8 and 6.1.1.4)
;
H H 0.000 0.000
;
International Tables for Crystallography
(1992, Vol. C, Table 6.1.1.4)
;
Mo Mo -1.683 0.686
;
International Tables for Crystallography
(1992, Vol. C, Tables 4.2.6.8 and 6.1.1.4)
;
P P 0.102 0.094
;
International Tables for Crystallography
(1992, Vol. C, Tables 4.2.6.8 and 6.1.1.4)
;
S S 0.125 0.123
;
International Tables for Crystallography
(1992, Vol. C, Tables 4.2.6.8 and 6.1.1.4)
;
N N 0.006 0.003
;
International Tables for Crystallography
(1992, Vol. C, Tables 4.2.6.8 and 6.1.1.4)
;
O O 0.011 0.006
;
International Tables for Crystallography
(1992, Vol. C, Tables 4.2.6.8 and 6.1.1.4)
;

loop_
_geom_angle_atom_site_label_1
_geom_angle_atom_site_label_2
_geom_angle_atom_site_label_3
_geom_angle
_geom_angle_publ_flag
_geom_angle_site_symmetry_1
_geom_angle_site_symmetry_2
_geom_angle_site_symmetry_3
S(1) Mo(1) S(2) 107.71(7) yes . . .
S(1) Mo(1) S(5) 109.40(8) yes . . .
S(1) Mo(1) S(6) 110.08(7) yes . . .
S(1) Mo(1) S(7) 104.61(7) yes . . .
S(2) Mo(1) S(5) 92.00(7) yes . . .
S(2) Mo(1) S(6) 80.87(7) yes . . .
S(2) Mo(1) S(7) 147.03(6) yes . . .
S(5) Mo(1) S(6) 140.19(7) yes . . .
S(5) Mo(1) S(7) 83.29(6) yes . . .
S(6) Mo(1) S(7) 82.16(6) yes . . .
Mo(1) S(2) S(3) 109.98(11) yes . . .
Mo(1) S(2) S(8) 109.64(19) yes . . .
S(3) S(2) S(8) 27.3(2) yes . . .
S(2) S(3) S(4) 102.69(16) yes . . .
S(2) S(3) S(8) 72.8(4) yes . . .
S(2) S(3) S(9) 107.4(2) yes . . .
S(4) S(3) S(8) 55.6(4) yes . . .
S(4) S(3) S(9) 30.7(2) yes . . .
S(8) S(3) S(9) 85.0(5) yes . . .
S(3) S(4) S(5) 101.45(17) yes . . .
S(3) S(4) S(8) 30.4(2) yes . . .
S(3) S(4) S(9) 64.5(4) yes . . .
S(5) S(4) S(8) 105.8(2) yes . . .
S(5) S(4) S(9) 68.8(4) yes . . .
S(8) S(4) S(9) 93.6(5) yes . . .
Mo(1) S(5) S(4) 112.58(11) yes . . .
Mo(1) S(5) S(9) 108.4(2) yes . . .
S(4) S(5) S(9) 26.8(2) yes . . .
Mo(1) S(6) C(1) 108.6(2) yes . . .
Mo(1) S(7) C(2) 107.4(2) yes . . .
S(2) S(8) S(3) 79.9(4) yes . . .
S(2) S(8) S(4) 119.6(3) yes . . .
S(2) S(8) S(9) 103.2(3) yes . . .
S(3) S(8) S(4) 94.0(5) yes . . .
S(3) S(8) S(9) 64.6(4) yes . . .
S(4) S(8) S(9) 30.8(3) yes . . .
S(3) S(9) S(4) 84.8(5) yes . . .
S(3) S(9) S(5) 114.1(4) yes . . .
S(3) S(9) S(8) 30.4(2) yes . . .
S(4) S(9) S(5) 84.5(4) yes . . .
S(4) S(9) S(8) 55.6(4) yes . . .
S(5) S(9) S(8) 99.6(3) yes . . .
C(7) P(1) C(13) 110.1(3) yes . . .
C(7) P(1) C(19) 108.6(3) yes . . .
C(7) P(1) C(25) 108.0(3) yes . . .
C(13) P(1) C(19) 110.0(3) yes . . .
C(13) P(1) C(25) 110.4(3) yes . . .
C(19) P(1) C(25) 109.7(3) yes . . .
C(31) P(2) C(36) 109.6(3) yes . . .
C(31) P(2) C(42) 112.2(3) yes . . .
C(31) P(2) C(48) 107.1(3) yes . . .
C(36) P(2) C(42) 108.1(3) yes . . .
C(36) P(2) C(48) 112.5(3) yes . . .
C(42) P(2) C(48) 107.3(3) yes . . .
C(54) N(1) C(55) 116.1(10) yes . . .
C(54) N(1) C(56) 124.0(10) yes . . .
C(55) N(1) C(56) 120.0(10) yes . . .
S(6) C(1) C(2) 118.3(5) yes . . .
S(6) C(1) C(6) 121.0(6) yes . . .
C(2) C(1) C(6) 120.7(7) yes . . .
S(7) C(2) C(1) 120.6(5) yes . . .
S(7) C(2) C(3) 121.3(5) yes . . .
C(1) C(2) C(3) 118.0(6) yes . . .
C(2) C(3) C(4) 121.3(7) yes . . .
C(3) C(4) C(5) 118.3(8) yes . . .
C(4) C(5) C(6) 120.5(8) yes . . .
C(1) C(6) C(5) 121.0(8) yes . . .
P(1) C(7) C(8) 120.0(5) yes . . .
P(1) C(7) C(12) 120.5(5) yes . . .
C(8) C(7) C(12) 119.2(6) yes . . .
C(7) C(8) C(9) 119.0(7) yes . . .
C(8) C(9) C(10) 121.8(7) yes . . .
C(9) C(10) C(11) 119.7(7) yes . . .
C(10) C(11) C(12) 120.5(7) yes . . .
C(7) C(12) C(11) 119.8(7) yes . . .
P(1) C(13) C(14) 118.7(5) yes . . .
P(1) C(13) C(18) 120.1(5) yes . . .
C(14) C(13) C(18) 121.2(6) yes . . .
C(13) C(14) C(15) 118.8(7) yes . . .
C(14) C(15) C(16) 119.6(7) yes . . .
C(15) C(16) C(17) 120.9(7) yes . . .
C(16) C(17) C(18) 120.4(7) yes . . .
C(13) C(18) C(17) 119.0(6) yes . . .
P(1) C(19) C(20) 118.8(5) yes . . .
P(1) C(19) C(24) 119.9(5) yes . . .
C(20) C(19) C(24) 121.0(6) yes . . .
C(19) C(20) C(21) 119.5(7) yes . . .
C(20) C(21) C(22) 119.7(8) yes . . .
C(21) C(22) C(23) 121.2(7) yes . . .
C(22) C(23) C(24) 119.9(7) yes . . .
C(19) C(24) C(23) 118.7(7) yes . . .
P(1) C(25) C(26) 118.6(5) yes . . .
P(1) C(25) C(30) 120.5(5) yes . . .
C(26) C(25) C(30) 120.7(6) yes . . .
C(25) C(26) C(27) 119.4(7) yes . . .
C(26) C(27) C(28) 119.5(7) yes . . .
C(27) C(28) C(29) 121.5(7) yes . . .
C(28) C(29) C(30) 119.6(7) yes . . .
C(25) C(30) C(29) 119.3(6) yes . . .
P(2) C(31) C(32) 121.0(5) yes . . .
P(2) C(31) C(57) 119.1(5) yes . . .
C(32) C(31) C(57) 119.9(6) yes . . .
C(31) C(32) C(33) 118.8(6) yes . . .
C(32) C(33) C(34) 121.0(7) yes . . .
C(33) C(34) C(35) 120.3(7) yes . . .
C(34) C(35) C(57) 119.8(7) yes . . .
P(2) C(36) C(37) 118.3(5) yes . . .
P(2) C(36) C(41) 121.1(5) yes . . .
C(37) C(36) C(41) 120.6(6) yes . . .
C(36) C(37) C(38) 119.6(7) yes . . .
C(37) C(38) C(39) 119.6(7) yes . . .
C(38) C(39) C(40) 121.0(7) yes . . .
C(39) C(40) C(41) 120.0(8) yes . . .
C(36) C(41) C(40) 119.0(7) yes . . .
P(2) C(42) C(43) 121.5(5) yes . . .
P(2) C(42) C(47) 118.2(5) yes . . .
C(43) C(42) C(47) 120.0(7) yes . . .
C(42) C(43) C(44) 119.4(7) yes . . .
C(43) C(44) C(45) 121.4(8) yes . . .
C(44) C(45) C(46) 119.4(8) yes . . .
C(45) C(46) C(47) 121.1(7) yes . . .
C(42) C(47) C(46) 118.6(7) yes . . .
P(2) C(48) C(49) 120.4(5) yes . . .
P(2) C(48) C(53) 120.9(5) yes . . .
C(49) C(48) C(53) 118.6(6) yes . . .
C(48) C(49) C(50) 120.2(6) yes . . .
C(49) C(50) C(51) 120.1(7) yes . . .
C(50) C(51) C(52) 119.8(7) yes . . .
C(51) C(52) C(53) 120.1(7) yes . . .
C(48) C(53) C(52) 121.0(7) yes . . .
O(1) C(56) N(1) 119.5(15) yes . . .
C(31) C(57) C(35) 120.2(6) yes . . .
C(2) C(3) H(1) 119.5 no . . .
C(4) C(3) H(1) 119.1 no . . .
C(3) C(4) H(2) 120.7 no . . .
C(5) C(4) H(2) 121.1 no . . .
C(4) C(5) H(3) 119.6 no . . .
C(6) C(5) H(3) 119.9 no . . .
C(1) C(6) H(4) 119.3 no . . .
C(5) C(6) H(4) 119.7 no . . .
C(7) C(8) H(5) 120.5 no . . .
C(9) C(8) H(5) 120.5 no . . .
C(8) C(9) H(6) 118.9 no . . .
C(10) C(9) H(6) 119.3 no . . .
C(9) C(10) H(7) 120.4 no . . .
C(11) C(10) H(7) 119.9 no . . .
C(10) C(11) H(8) 120.1 no . . .
C(12) C(11) H(8) 119.5 no . . .
C(7) C(12) H(9) 120.0 no . . .
C(11) C(12) H(9) 120.2 no . . .
C(13) C(14) H(10) 120.4 no . . .
C(15) C(14) H(10) 120.8 no . . .
C(14) C(15) H(11) 120.1 no . . .
C(16) C(15) H(11) 120.3 no . . .
C(15) C(16) H(12) 119.7 no . . .
C(17) C(16) H(12) 119.4 no . . .
C(16) C(17) H(13) 119.8 no . . .
C(18) C(17) H(13) 119.8 no . . .
C(13) C(18) H(14) 120.3 no . . .
C(17) C(18) H(14) 120.7 no . . .
C(19) C(20) H(15) 120.3 no . . .
C(21) C(20) H(15) 120.1 no . . .
C(20) C(21) H(16) 119.9 no . . .
C(22) C(21) H(16) 120.3 no . . .
C(21) C(22) H(17) 119.5 no . . .
C(23) C(22) H(17) 119.4 no . . .
C(22) C(23) H(18) 119.8 no . . .
C(24) C(23) H(18) 120.3 no . . .
C(19) C(24) H(19) 121.2 no . . .
C(23) C(24) H(19) 120.0 no . . .
C(25) C(26) H(20) 120.4 no . . .
C(27) C(26) H(20) 120.2 no . . .
C(26) C(27) H(21) 120.3 no . . .
C(28) C(27) H(21) 120.1 no . . .
C(27) C(28) H(22) 119.3 no . . .
C(29) C(28) H(22) 119.2 no . . .
C(28) C(29) H(23) 120.2 no . . .
C(30) C(29) H(23) 120.1 no . . .
C(25) C(30) H(24) 120.4 no . . .
C(29) C(30) H(24) 120.3 no . . .
C(31) C(32) H(25) 120.5 no . . .
C(33) C(32) H(25) 120.7 no . . .
C(32) C(33) H(26) 119.3 no . . .
C(34) C(33) H(26) 119.8 no . . .
C(33) C(34) H(27) 119.7 no . . .
C(35) C(34) H(27) 120.0 no . . .
C(34) C(35) H(28) 120.2 no . . .
C(57) C(35) H(28) 119.9 no . . .
C(36) C(37) H(29) 119.9 no . . .
C(38) C(37) H(29) 120.5 no . . .
C(37) C(38) H(30) 120.4 no . . .
C(39) C(38) H(30) 120.1 no . . .
C(38) C(39) H(31) 119.7 no . . .
C(40) C(39) H(31) 119.3 no . . .
C(39) C(40) H(32) 120.1 no . . .
C(41) C(40) H(32) 119.9 no . . .
C(36) C(41) H(33) 120.6 no . . .
C(40) C(41) H(33) 120.4 no . . .
C(42) C(43) H(34) 120.3 no . . .
C(44) C(43) H(34) 120.3 no . . .
C(43) C(44) H(35) 119.4 no . . .
C(45) C(44) H(35) 119.2 no . . .
C(44) C(45) H(36) 120.5 no . . .
C(46) C(45) H(36) 120.1 no . . .
C(45) C(46) H(37) 119.6 no . . .
C(47) C(46) H(37) 119.2 no . . .
C(42) C(47) H(38) 120.6 no . . .
C(46) C(47) H(38) 120.8 no . . .
C(48) C(49) H(39) 119.7 no . . .
C(50) C(49) H(39) 120.1 no . . .
C(49) C(50) H(40) 119.9 no . . .
C(51) C(50) H(40) 120.0 no . . .
C(50) C(51) H(41) 120.0 no . . .
C(52) C(51) H(41) 120.2 no . . .
C(51) C(52) H(42) 119.6 no . . .
C(53) C(52) H(42) 120.3 no . . .
C(48) C(53) H(43) 119.3 no . . .
C(52) C(53) H(43) 119.7 no . . .
N(1) C(54) H(44) 111.2 no . . .
N(1) C(54) H(45) 109.2 no . . .
N(1) C(54) H(46) 108.1 no . . .
H(44) C(54) H(45) 109.5 no . . .
H(44) C(54) H(46) 109.5 no . . .
H(45) C(54) H(46) 109.5 no . . .
N(1) C(55) H(47) 110.1 no . . .
N(1) C(55) H(48) 109.5 no . . .
N(1) C(55) H(49) 108.8 no . . .
H(47) C(55) H(48) 109.5 no . . .
H(47) C(55) H(49) 109.5 no . . .
H(48) C(55) H(49) 109.5 no . . .
C(31) C(57) H(50) 119.9 no . . .
C(35) C(57) H(50) 119.9 no . . .

loop_
_geom_bond_atom_site_label_1
_geom_bond_atom_site_label_2
_geom_bond_distance
_geom_bond_publ_flag
_geom_bond_site_symmetry_1
_geom_bond_site_symmetry_2
Mo(1) S(1) 2.126(2) yes . .
Mo(1) S(2) 2.341(2) yes . .
Mo(1) S(5) 2.307(2) yes . .
Mo(1) S(6) 2.391(2) yes . .
Mo(1) S(7) 2.4023(18) yes . .
S(2) S(3) 2.183(3) yes . .
S(2) S(8) 2.119(7) yes . .
S(3) S(4) 2.002(4) yes . .
S(3) S(8) 1.017(8) yes . .
S(3) S(9) 1.815(8) yes . .
S(4) S(5) 2.269(3) yes . .
S(4) S(8) 1.655(7) yes . .
S(4) S(9) 1.027(9) yes . .
S(5) S(9) 2.125(7) yes . .
S(6) C(1) 1.785(7) yes . .
S(7) C(2) 1.771(7) yes . .
S(8) S(9) 2.002(10) yes . .
P(1) C(7) 1.791(7) yes . .
P(1) C(13) 1.795(7) yes . .
P(1) C(19) 1.803(7) yes . .
P(1) C(25) 1.802(7) yes . .
P(2) C(31) 1.799(7) yes . .
P(2) C(36) 1.800(7) yes . .
P(2) C(42) 1.813(7) yes . .
P(2) C(48) 1.791(7) yes . .
O(1) C(56) 1.235(14) yes . .
N(1) C(54) 1.45(2) yes . .
N(1) C(55) 1.443(13) yes . .
N(1) C(56) 1.327(19) yes . .
C(1) C(2) 1.399(10) yes . .
C(1) C(6) 1.373(11) yes . .
C(2) C(3) 1.410(10) yes . .
C(3) C(4) 1.391(12) yes . .
C(4) C(5) 1.410(13) yes . .
C(5) C(6) 1.367(12) yes . .
C(7) C(8) 1.414(10) yes . .
C(7) C(12) 1.400(10) yes . .
C(8) C(9) 1.365(11) yes . .
C(9) C(10) 1.379(11) yes . .
C(10) C(11) 1.373(11) yes . .
C(11) C(12) 1.386(11) yes . .
C(13) C(14) 1.395(10) yes . .
C(13) C(18) 1.402(10) yes . .
C(14) C(15) 1.408(11) yes . .
C(15) C(16) 1.398(12) yes . .
C(16) C(17) 1.378(11) yes . .
C(17) C(18) 1.394(11) yes . .
C(19) C(20) 1.386(11) yes . .
C(19) C(24) 1.382(11) yes . .
C(20) C(21) 1.390(11) yes . .
C(21) C(22) 1.365(12) yes . .
C(22) C(23) 1.379(13) yes . .
C(23) C(24) 1.399(11) yes . .
C(25) C(26) 1.381(10) yes . .
C(25) C(30) 1.385(10) yes . .
C(26) C(27) 1.398(11) yes . .
C(27) C(28) 1.369(12) yes . .
C(28) C(29) 1.369(12) yes . .
C(29) C(30) 1.396(10) yes . .
C(31) C(32) 1.392(9) yes . .
C(31) C(57) 1.411(10) yes . .
C(32) C(33) 1.400(11) yes . .
C(33) C(34) 1.378(11) yes . .
C(34) C(35) 1.389(11) yes . .
C(35) C(57) 1.379(10) yes . .
C(36) C(37) 1.387(10) yes . .
C(36) C(41) 1.393(11) yes . .
C(37) C(38) 1.399(11) yes . .
C(38) C(39) 1.383(12) yes . .
C(39) C(40) 1.371(12) yes . .
C(40) C(41) 1.405(11) yes . .
C(42) C(43) 1.381(11) yes . .
C(42) C(47) 1.393(10) yes . .
C(43) C(44) 1.385(13) yes . .
C(44) C(45) 1.355(11) yes . .
C(45) C(46) 1.373(12) yes . .
C(46) C(47) 1.392(11) yes . .
C(48) C(49) 1.405(10) yes . .
C(48) C(53) 1.388(9) yes . .
C(49) C(50) 1.385(10) yes . .
C(50) C(51) 1.378(10) yes . .
C(51) C(52) 1.394(11) yes . .
C(52) C(53) 1.369(10) yes . .
C(3) H(1) 0.950 no . .
C(4) H(2) 0.950 no . .
C(5) H(3) 0.950 no . .
C(6) H(4) 0.950 no . .
C(8) H(5) 0.950 no . .
C(9) H(6) 0.950 no . .
C(10) H(7) 0.950 no . .
C(11) H(8) 0.950 no . .
C(12) H(9) 0.950 no . .
C(14) H(10) 0.950 no . .
C(15) H(11) 0.950 no . .
C(16) H(12) 0.950 no . .
C(17) H(13) 0.950 no . .
C(18) H(14) 0.950 no . .
C(20) H(15) 0.950 no . .
C(21) H(16) 0.950 no . .
C(22) H(17) 0.950 no . .
C(23) H(18) 0.950 no . .
C(24) H(19) 0.950 no . .
C(26) H(20) 0.950 no . .
C(27) H(21) 0.950 no . .
C(28) H(22) 0.950 no . .
C(29) H(23) 0.950 no . .
C(30) H(24) 0.950 no . .
C(32) H(25) 0.950 no . .
C(33) H(26) 0.950 no . .
C(34) H(27) 0.950 no . .
C(35) H(28) 0.950 no . .
C(37) H(29) 0.950 no . .
C(38) H(30) 0.950 no . .
C(39) H(31) 0.950 no . .
C(40) H(32) 0.950 no . .
C(41) H(33) 0.950 no . .
C(43) H(34) 0.950 no . .
C(44) H(35) 0.950 no . .
C(45) H(36) 0.950 no . .
C(46) H(37) 0.950 no . .
C(47) H(38) 0.950 no . .
C(49) H(39) 0.950 no . .
C(50) H(40) 0.950 no . .
C(51) H(41) 0.950 no . .
C(52) H(42) 0.950 no . .
C(53) H(43) 0.950 no . .
C(54) H(44) 0.980 no . .
C(54) H(45) 0.980 no . .
C(54) H(46) 0.980 no . .
C(55) H(47) 0.980 no . .
C(55) H(48) 0.980 no . .
C(55) H(49) 0.980 no . .
C(57) H(50) 0.950 no . .

loop_
_geom_contact_atom_site_label_1
_geom_contact_atom_site_label_2
_geom_contact_distance
_geom_contact_publ_flag
_geom_contact_site_symmetry_1
_geom_contact_site_symmetry_2
S(1) C(43) 3.579(8) ? . 3_656
S(1) C(47) 3.544(8) ? . .
S(3) C(52) 3.432(8) ? . .
S(3) C(53) 3.457(7) ? . .
S(5) C(51) 3.588(7) ? . 4_554
S(8) C(40) 3.517(11) ? . 2_656
S(9) C(46) 3.554(12) ? . .
O(1) C(11) 3.506(15) ? . .
O(1) C(12) 3.068(14) ? . .
O(1) C(40) 3.596(16) ? . 4_554
O(1) C(41) 3.140(16) ? . 4_554
O(1) C(49) 3.401(12) ? . 4_554
C(4) C(26) 3.524(11) ? . .
C(5) C(26) 3.546(11) ? . .
C(5) C(27) 3.529(11) ? . .
C(6) C(45) 3.517(10) ? . 1_455
C(11) O(1) 3.506(15) ? . .
C(12) O(1) 3.068(14) ? . .
C(16) C(39) 3.486(11) ? . 4_454
C(17) C(39) 3.469(11) ? . 4_454
C(20) C(50) 3.544(11) ? . 4_554
C(22) C(55) 3.507(13) ? . 2_545
C(23) C(55) 3.483(12) ? . 2_545
C(26) C(4) 3.524(11) ? . .
C(26) C(5) 3.546(11) ? . .
C(27) C(5) 3.529(11) ? . .
C(27) C(50) 3.520(11) ? . 4_454
C(27) C(51) 3.443(11) ? . 4_454
C(28) C(50) 3.566(10) ? . 4_454
C(30) C(40) 3.504(11) ? . 4_454
C(30) C(41) 3.516(10) ? . 4_454
C(32) C(45) 3.452(11) ? . 3_656
C(39) C(16) 3.486(11) ? . 4_655
C(39) C(17) 3.469(11) ? . 4_655
C(40) S(8) 3.517(11) ? . 2_646
C(40) O(1) 3.596(16) ? . 4_555
C(40) C(30) 3.504(11) ? . 4_655
C(40) C(56) 3.505(19) ? . 4_555
C(41) O(1) 3.140(16) ? . 4_555
C(41) C(30) 3.516(10) ? . 4_655
C(41) C(56) 3.450(18) ? . 4_555
C(43) S(1) 3.579(8) ? . 3_656
C(45) C(6) 3.517(10) ? . 1_655
C(45) C(32) 3.452(11) ? . 3_656
C(46) S(9) 3.554(12) ? . .
C(47) S(1) 3.544(8) ? . .
C(49) O(1) 3.401(12) ? . 4_555
C(50) C(20) 3.544(11) ? . 4_555
C(50) C(27) 3.520(11) ? . 4_655
C(50) C(28) 3.566(10) ? . 4_655
C(51) S(5) 3.588(7) ? . 4_555
C(51) C(27) 3.443(11) ? . 4_655
C(52) S(3) 3.432(8) ? . .
C(53) S(3) 3.457(7) ? . .
C(55) C(22) 3.507(13) ? . 2_555
C(55) C(23) 3.483(12) ? . 2_555
C(56) C(40) 3.505(19) ? . 4_554
C(56) C(41) 3.450(18) ? . 4_554
Mo(1) H(6) 3.428 ? . .
S(1) H(13) 3.243 ? . 2_545
S(1) H(27) 2.833 ? . 3_556
S(1) H(28) 3.502 ? . .
S(1) H(29) 3.346 ? . 3_656
S(1) H(30) 3.326 ? . 3_656
S(1) H(34) 3.078 ? . 3_656
S(1) H(35) 3.304 ? . 3_656
S(1) H(37) 3.395 ? . .
S(1) H(38) 2.937 ? . .
S(1) H(50) 3.418 ? . .
S(2) H(6) 3.590 ? . .
S(2) H(11) 2.935 ? . 3_566
S(2) H(16) 3.197 ? . 4_555
S(2) H(17) 3.221 ? . 4_555
S(2) H(38) 3.335 ? . .
S(2) H(50) 3.071 ? . .
S(3) H(31) 3.261 ? . 2_656
S(3) H(32) 3.446 ? . 2_656
S(3) H(37) 3.543 ? . .
S(3) H(38) 3.291 ? . .
S(3) H(42) 3.159 ? . .
S(3) H(43) 3.199 ? . .
S(3) H(49) 3.458 ? . 3_666
S(4) H(7) 2.947 ? . .
S(4) H(21) 3.198 ? . 1_655
S(4) H(22) 3.114 ? . 1_655
S(4) H(32) 3.324 ? . 2_656
S(4) H(44) 2.826 ? . 3_666
S(4) H(49) 3.514 ? . 3_666
S(5) H(3) 3.361 ? . 1_655
S(5) H(7) 3.334 ? . .
S(5) H(21) 3.008 ? . 1_655
S(5) H(22) 3.571 ? . 1_655
S(5) H(30) 3.105 ? . 3_656
S(5) H(37) 3.450 ? . .
S(5) H(40) 3.418 ? . 4_554
S(5) H(41) 2.853 ? . 4_554
S(6) H(6) 3.024 ? . .
S(6) H(17) 2.856 ? . 4_555
S(6) H(26) 3.523 ? . 3_556
S(6) H(46) 3.584 ? . 3_566
S(6) H(47) 3.565 ? . 3_566
S(7) H(6) 3.554 ? . .
S(7) H(12) 3.135 ? . 2_545
S(7) H(13) 3.087 ? . 2_545
S(7) H(40) 3.595 ? . 4_554
S(7) H(41) 3.453 ? . 4_554
S(8) H(7) 3.339 ? . .
S(8) H(11) 3.379 ? . 3_566
S(8) H(31) 3.029 ? . 2_656
S(8) H(32) 2.820 ? . 2_656
S(9) H(3) 3.511 ? . 1_655
S(9) H(4) 3.245 ? . 1_655
S(9) H(21) 3.210 ? . 1_655
S(9) H(37) 2.888 ? . .
S(9) H(44) 3.124 ? . 3_666
S(9) H(49) 3.097 ? . 3_666
O(1) H(8) 3.146 ? . .
O(1) H(9) 2.250 ? . .
O(1) H(33) 2.821 ? . 4_554
O(1) H(39) 2.526 ? . 4_554
N(1) H(9) 3.505 ? . .
C(1) H(5) 3.211 ? . .
C(1) H(6) 3.553 ? . .
C(1) H(26) 2.861 ? . 3_556
C(1) H(36) 3.404 ? . 1_455
C(1) H(46) 3.551 ? . 3_566
C(2) H(5) 3.215 ? . .
C(2) H(12) 3.577 ? . 2_545
C(2) H(13) 3.495 ? . 2_545
C(2) H(20) 3.456 ? . .
C(2) H(26) 2.872 ? . 3_556
C(3) H(12) 3.277 ? . 2_545
C(3) H(20) 2.949 ? . .
C(3) H(26) 3.277 ? . 3_556
C(4) H(20) 2.684 ? . .
C(4) H(21) 3.522 ? . .
C(4) H(25) 3.340 ? . 3_556
C(4) H(42) 3.317 ? . 4_454
C(4) H(48) 3.265 ? . 2_545
C(5) H(20) 2.928 ? . .
C(5) H(21) 2.894 ? . .
C(5) H(25) 3.241 ? . 3_556
C(5) H(30) 3.581 ? . 3_556
C(5) H(36) 3.357 ? . 1_455
C(5) H(37) 3.509 ? . 1_455
C(6) H(20) 3.397 ? . .
C(6) H(21) 3.450 ? . .
C(6) H(26) 3.322 ? . 3_556
C(6) H(36) 2.797 ? . 1_455
C(6) H(37) 3.419 ? . 1_455
C(6) H(46) 3.360 ? . 3_566
C(8) H(46) 3.374 ? . 3_566
C(9) H(10) 2.781 ? . 3_566
C(9) H(11) 3.547 ? . 3_566
C(9) H(46) 3.579 ? . 3_566
C(10) H(10) 2.866 ? . 3_566
C(10) H(22) 3.164 ? . 1_655
C(10) H(24) 3.221 ? . 3_566
C(10) H(40) 3.325 ? . 4_554
C(11) H(22) 2.978 ? . 1_655
C(11) H(40) 2.980 ? . 4_554
C(11) H(45) 2.887 ? . .
C(12) H(39) 3.501 ? . 4_554
C(12) H(40) 3.159 ? . 4_554
C(12) H(45) 2.872 ? . .
C(14) H(6) 3.287 ? . 3_566
C(14) H(7) 3.428 ? . 3_566
C(15) H(6) 3.357 ? . 3_566
C(15) H(47) 3.299 ? . .
C(16) H(1) 3.254 ? . 2_555
C(16) H(31) 3.120 ? . 4_454
C(17) H(26) 3.218 ? . 4_554
C(17) H(31) 3.458 ? . 4_454
C(19) H(1) 3.453 ? . .
C(20) H(1) 3.180 ? . .
C(20) H(39) 3.511 ? . 4_554
C(20) H(40) 3.294 ? . 4_554
C(21) H(1) 3.056 ? . .
C(21) H(12) 3.405 ? . 2_545
C(21) H(28) 3.590 ? . 4_554
C(21) H(50) 3.384 ? . 4_554
C(22) H(1) 3.228 ? . .
C(22) H(28) 3.144 ? . 4_554
C(22) H(47) 2.774 ? . 2_545
C(22) H(48) 3.574 ? . 2_545
C(23) H(1) 3.493 ? . .
C(23) H(28) 3.596 ? . 4_554
C(23) H(43) 3.343 ? . 4_454
C(23) H(47) 3.089 ? . 2_545
C(23) H(48) 3.288 ? . 2_545
C(23) H(49) 3.510 ? . 2_545
C(24) H(43) 3.406 ? . 4_454
C(25) H(33) 3.581 ? . 4_454
C(27) H(3) 3.385 ? . .
C(27) H(41) 3.570 ? . 4_454
C(27) H(44) 3.232 ? . 3_566
C(28) H(8) 3.111 ? . 1_455
C(28) H(23) 3.109 ? . 3_466
C(28) H(40) 3.451 ? . 4_454
C(28) H(44) 3.248 ? . 3_566
C(29) H(7) 3.515 ? . 3_566
C(29) H(8) 3.365 ? . 1_455
C(29) H(8) 3.366 ? . 3_566
C(29) H(22) 3.372 ? . 3_466
C(29) H(23) 3.174 ? . 3_466
C(29) H(32) 3.376 ? . 4_454
C(29) H(33) 3.093 ? . 4_454
C(30) H(7) 3.152 ? . 3_566
C(30) H(8) 3.528 ? . 3_566
C(30) H(32) 3.015 ? . 4_454
C(30) H(33) 3.039 ? . 4_454
C(31) H(36) 3.402 ? . 3_656
C(32) H(36) 2.781 ? . 3_656
C(33) H(13) 3.140 ? . 4_555
C(33) H(36) 2.912 ? . 3_656
C(34) H(13) 3.466 ? . 4_555
C(34) H(14) 3.343 ? . 4_555
C(34) H(28) 3.548 ? . 3_556
C(34) H(35) 3.251 ? . 1_455
C(34) H(35) 3.435 ? . 3_656
C(34) H(36) 3.589 ? . 3_656
C(35) H(27) 3.396 ? . 3_556
C(35) H(35) 3.433 ? . 1_455
C(35) H(35) 3.476 ? . 3_656
C(37) H(3) 3.409 ? . 3_556
C(37) H(37) 3.357 ? . 3_656
C(38) H(3) 3.101 ? . 3_556
C(38) H(13) 3.516 ? . 4_655
C(38) H(41) 3.129 ? . 2_646
C(38) H(42) 3.570 ? . 2_646
C(39) H(41) 3.328 ? . 2_646
C(39) H(42) 3.102 ? . 2_646
C(40) H(24) 3.038 ? . 4_655
C(41) H(24) 3.412 ? . 4_655
C(43) H(18) 3.242 ? . 4_655
C(43) H(19) 3.465 ? . 4_655
C(44) H(18) 3.043 ? . 4_655
C(44) H(27) 3.421 ? . 1_655
C(45) H(4) 3.017 ? . 1_655
C(45) H(18) 3.309 ? . 4_655
C(45) H(25) 3.572 ? . 3_656
C(45) H(29) 3.192 ? . 3_656
C(46) H(4) 3.206 ? . 1_655
C(46) H(29) 2.834 ? . 3_656
C(48) H(19) 3.561 ? . 4_655
C(49) H(15) 3.059 ? . 4_555
C(49) H(16) 3.450 ? . 4_555
C(50) H(15) 2.778 ? . 4_555
C(50) H(16) 3.291 ? . 4_555
C(50) H(21) 3.386 ? . 4_655
C(50) H(22) 3.492 ? . 4_655
C(51) H(16) 3.539 ? . 4_555
C(51) H(21) 3.057 ? . 4_655
C(51) H(30) 3.322 ? . 2_656
C(51) H(31) 3.214 ? . 2_656
C(52) H(2) 3.172 ? . 4_655
C(52) H(31) 3.073 ? . 2_656
C(53) H(18) 3.524 ? . 4_655
C(53) H(19) 3.127 ? . 4_655
C(54) H(5) 3.404 ? . 3_566
C(54) H(8) 3.272 ? . .
C(54) H(9) 3.311 ? . .
C(55) H(2) 3.387 ? . 2_555
C(55) H(17) 3.199 ? . 2_555
C(55) H(18) 3.118 ? . 2_555
C(56) H(9) 3.085 ? . .
C(56) H(25) 3.574 ? . 4_554
C(56) H(32) 3.527 ? . 4_554
C(56) H(33) 3.443 ? . 4_554
C(57) H(16) 3.538 ? . 4_555
H(1) C(16) 3.254 ? . 2_545
H(1) C(19) 3.453 ? . .
H(1) C(20) 3.180 ? . .
H(1) C(21) 3.056 ? . .
H(1) C(22) 3.228 ? . .
H(1) C(23) 3.493 ? . .
H(1) H(12) 2.616 ? . 2_545
H(1) H(15) 3.589 ? . .
H(1) H(16) 3.394 ? . .
H(1) H(20) 3.325 ? . .
H(1) H(47) 3.210 ? . 2_545
H(1) H(48) 3.179 ? . 2_545
H(2) C(52) 3.172 ? . 4_454
H(2) C(55) 3.387 ? . 2_545
H(2) H(20) 2.980 ? . .
H(2) H(25) 3.562 ? . 3_556
H(2) H(42) 2.479 ? . 4_454
H(2) H(48) 2.481 ? . 2_545
H(3) S(5) 3.361 ? . 1_455
H(3) S(9) 3.511 ? . 1_455
H(3) C(27) 3.385 ? . .
H(3) C(37) 3.409 ? . 3_556
H(3) C(38) 3.101 ? . 3_556
H(3) H(20) 3.299 ? . .
H(3) H(21) 2.575 ? . .
H(3) H(25) 3.449 ? . 3_556
H(3) H(29) 3.270 ? . 3_556
H(3) H(30) 2.740 ? . 3_556
H(3) H(36) 3.472 ? . 1_455
H(3) H(37) 3.014 ? . 1_455
H(3) H(41) 3.163 ? . 4_454
H(3) H(42) 3.567 ? . 4_454
H(4) S(9) 3.245 ? . 1_455
H(4) C(45) 3.017 ? . 1_455
H(4) C(46) 3.206 ? . 1_455
H(4) H(21) 3.545 ? . .
H(4) H(36) 2.499 ? . 1_455
H(4) H(37) 2.833 ? . 1_455
H(4) H(46) 3.038 ? . 3_566
H(4) H(49) 2.793 ? . 3_566
H(5) C(1) 3.211 ? . .
H(5) C(2) 3.215 ? . .
H(5) C(54) 3.404 ? . 3_566
H(5) H(45) 3.265 ? . 3_566
H(5) H(46) 2.753 ? . 3_566
H(6) Mo(1) 3.428 ? . .
H(6) S(2) 3.590 ? . .
H(6) S(6) 3.024 ? . .
H(6) S(7) 3.554 ? . .
H(6) C(1) 3.553 ? . .
H(6) C(14) 3.287 ? . 3_566
H(6) C(15) 3.357 ? . 3_566
H(6) H(10) 2.637 ? . 3_566
H(6) H(11) 2.770 ? . 3_566
H(6) H(46) 3.147 ? . 3_566
H(7) S(4) 2.947 ? . .
H(7) S(5) 3.334 ? . .
H(7) S(8) 3.339 ? . .
H(7) C(14) 3.428 ? . 3_566
H(7) C(29) 3.515 ? . 3_566
H(7) C(30) 3.152 ? . 3_566
H(7) H(10) 2.809 ? . 3_566
H(7) H(22) 2.782 ? . 1_655
H(7) H(23) 3.292 ? . 3_566
H(7) H(24) 2.604 ? . 3_566
H(8) O(1) 3.146 ? . .
H(8) C(28) 3.111 ? . 1_655
H(8) C(29) 3.365 ? . 1_655
H(8) C(29) 3.366 ? . 3_566
H(8) C(30) 3.528 ? . 3_566
H(8) C(54) 3.272 ? . .
H(8) H(22) 2.436 ? . 1_655
H(8) H(23) 2.947 ? . 1_655
H(8) H(23) 3.338 ? . 3_566
H(8) H(40) 3.190 ? . 4_554
H(8) H(44) 3.288 ? . .
H(8) H(45) 2.447 ? . .
H(9) O(1) 2.250 ? . .
H(9) N(1) 3.505 ? . .
H(9) C(54) 3.311 ? . .
H(9) C(56) 3.085 ? . .
H(9) H(39) 3.113 ? . 4_554
H(9) H(40) 3.440 ? . 4_554
H(9) H(45) 2.447 ? . .
H(10) C(9) 2.781 ? . 3_566
H(10) C(10) 2.866 ? . 3_566
H(10) H(6) 2.637 ? . 3_566
H(10) H(7) 2.809 ? . 3_566
H(10) H(45) 3.300 ? . .
H(11) S(2) 2.935 ? . 3_566
H(11) S(8) 3.379 ? . 3_566
H(11) C(9) 3.547 ? . 3_566
H(11) H(6) 2.770 ? . 3_566
H(11) H(17) 3.361 ? . 2_555
H(11) H(47) 2.865 ? . .
H(12) S(7) 3.135 ? . 2_555
H(12) C(2) 3.577 ? . 2_555
H(12) C(3) 3.277 ? . 2_555
H(12) C(21) 3.405 ? . 2_555
H(12) H(1) 2.616 ? . 2_555
H(12) H(16) 2.999 ? . 2_555
H(12) H(31) 3.082 ? . 4_454
H(12) H(47) 3.503 ? . .
H(13) S(1) 3.243 ? . 2_555
H(13) S(7) 3.087 ? . 2_555
H(13) C(2) 3.495 ? . 2_555
H(13) C(33) 3.140 ? . 4_554
H(13) C(34) 3.466 ? . 4_554
H(13) C(38) 3.516 ? . 4_454
H(13) H(26) 2.621 ? . 4_554
H(13) H(27) 3.261 ? . 4_554
H(13) H(30) 3.465 ? . 4_454
H(14) C(34) 3.343 ? . 4_554
H(14) H(27) 3.312 ? . 4_554
H(14) H(34) 3.222 ? . 4_454
H(15) C(49) 3.059 ? . 4_554
H(15) C(50) 2.778 ? . 4_554
H(15) H(1) 3.589 ? . .
H(15) H(39) 2.897 ? . 4_554
H(15) H(40) 2.404 ? . 4_554
H(16) S(2) 3.197 ? . 4_554
H(16) C(49) 3.450 ? . 4_554
H(16) C(50) 3.291 ? . 4_554
H(16) C(51) 3.539 ? . 4_554
H(16) C(57) 3.538 ? . 4_554
H(16) H(1) 3.394 ? . .
H(16) H(12) 2.999 ? . 2_545
H(16) H(40) 3.526 ? . 4_554
H(16) H(50) 3.040 ? . 4_554
H(17) S(2) 3.221 ? . 4_554
H(17) S(6) 2.856 ? . 4_554
H(17) C(55) 3.199 ? . 2_545
H(17) H(11) 3.361 ? . 2_545
H(17) H(28) 3.016 ? . 4_554
H(17) H(47) 2.383 ? . 2_545
H(17) H(48) 3.525 ? . 2_545
H(17) H(49) 3.312 ? . 2_545
H(18) C(43) 3.242 ? . 4_454
H(18) C(44) 3.043 ? . 4_454
H(18) C(45) 3.309 ? . 4_454
H(18) C(53) 3.524 ? . 4_454
H(18) C(55) 3.118 ? . 2_545
H(18) H(34) 3.586 ? . 4_454
H(18) H(35) 3.274 ? . 4_454
H(18) H(43) 2.724 ? . 4_454
H(18) H(47) 2.932 ? . 2_545
H(18) H(48) 2.977 ? . 2_545
H(18) H(49) 2.914 ? . 2_545
H(19) C(43) 3.465 ? . 4_454
H(19) C(48) 3.561 ? . 4_454
H(19) C(53) 3.127 ? . 4_454
H(19) H(34) 3.264 ? . 4_454
H(19) H(43) 2.862 ? . 4_454
H(20) C(2) 3.456 ? . .
H(20) C(3) 2.949 ? . .
H(20) C(4) 2.684 ? . .
H(20) C(5) 2.928 ? . .
H(20) C(6) 3.397 ? . .
H(20) H(1) 3.325 ? . .
H(20) H(2) 2.980 ? . .
H(20) H(3) 3.299 ? . .
H(21) S(4) 3.198 ? . 1_455
H(21) S(5) 3.008 ? . 1_455
H(21) S(9) 3.210 ? . 1_455
H(21) C(4) 3.522 ? . .
H(21) C(5) 2.894 ? . .
H(21) C(6) 3.450 ? . .
H(21) C(50) 3.386 ? . 4_454
H(21) C(51) 3.057 ? . 4_454
H(21) H(3) 2.575 ? . .
H(21) H(4) 3.545 ? . .
H(21) H(40) 3.463 ? . 4_454
H(21) H(41) 2.952 ? . 4_454
H(21) H(44) 3.305 ? . 3_566
H(22) S(4) 3.114 ? . 1_455
H(22) S(5) 3.571 ? . 1_455
H(22) C(10) 3.164 ? . 1_455
H(22) C(11) 2.978 ? . 1_455
H(22) C(29) 3.372 ? . 3_466
H(22) C(50) 3.492 ? . 4_454
H(22) H(7) 2.782 ? . 1_455
H(22) H(8) 2.436 ? . 1_455
H(22) H(23) 2.692 ? . 3_466
H(22) H(40) 3.127 ? . 4_454
H(22) H(44) 3.297 ? . 3_566
H(23) C(28) 3.109 ? . 3_466
H(23) C(29) 3.174 ? . 3_466
H(23) H(7) 3.292 ? . 3_566
H(23) H(8) 2.947 ? . 1_455
H(23) H(8) 3.338 ? . 3_566
H(23) H(22) 2.692 ? . 3_466
H(23) H(23) 2.855 ? . 3_466
H(23) H(32) 3.146 ? . 4_454
H(23) H(33) 3.263 ? . 4_454
H(23) H(44) 3.092 ? . 1_455
H(24) C(10) 3.221 ? . 3_566
H(24) C(40) 3.038 ? . 4_454
H(24) C(41) 3.412 ? . 4_454
H(24) H(7) 2.604 ? . 3_566
H(24) H(32) 2.451 ? . 4_454
H(24) H(33) 3.173 ? . 4_454
H(25) C(4) 3.340 ? . 3_556
H(25) C(5) 3.241 ? . 3_556
H(25) C(45) 3.572 ? . 3_656
H(25) C(56) 3.574 ? . 4_555
H(25) H(2) 3.562 ? . 3_556
H(25) H(3) 3.449 ? . 3_556
H(25) H(36) 2.861 ? . 3_656
H(26) S(6) 3.523 ? . 3_556
H(26) C(1) 2.861 ? . 3_556
H(26) C(2) 2.872 ? . 3_556
H(26) C(3) 3.277 ? . 3_556
H(26) C(6) 3.322 ? . 3_556
H(26) C(17) 3.218 ? . 4_555
H(26) H(13) 2.621 ? . 4_555
H(26) H(36) 3.078 ? . 3_656
H(27) S(1) 2.833 ? . 3_556
H(27) C(35) 3.396 ? . 3_556
H(27) C(44) 3.421 ? . 1_455
H(27) H(13) 3.261 ? . 4_555
H(27) H(14) 3.312 ? . 4_555
H(27) H(27) 3.511 ? . 3_556
H(27) H(28) 3.067 ? . 3_556
H(27) H(34) 3.563 ? . 1_455
H(27) H(35) 2.540 ? . 1_455
H(28) S(1) 3.502 ? . .
H(28) C(21) 3.590 ? . 4_555
H(28) C(22) 3.144 ? . 4_555
H(28) C(23) 3.596 ? . 4_555
H(28) C(34) 3.548 ? . 3_556
H(28) H(17) 3.016 ? . 4_555
H(28) H(27) 3.067 ? . 3_556
H(28) H(35) 2.919 ? . 1_455
H(29) S(1) 3.346 ? . 3_656
H(29) C(45) 3.192 ? . 3_656
H(29) C(46) 2.834 ? . 3_656
H(29) H(3) 3.270 ? . 3_556
H(29) H(36) 3.120 ? . 3_656
H(29) H(37) 2.514 ? . 3_656
H(30) S(1) 3.326 ? . 3_656
H(30) S(5) 3.105 ? . 3_656
H(30) C(5) 3.581 ? . 3_556
H(30) C(51) 3.322 ? . 2_646
H(30) H(3) 2.740 ? . 3_556
H(30) H(13) 3.465 ? . 4_655
H(30) H(37) 3.459 ? . 3_656
H(30) H(41) 2.452 ? . 2_646
H(30) H(42) 3.478 ? . 2_646
H(31) S(3) 3.261 ? . 2_646
H(31) S(8) 3.029 ? . 2_646
H(31) C(16) 3.120 ? . 4_655
H(31) C(17) 3.458 ? . 4_655
H(31) C(51) 3.214 ? . 2_646
H(31) C(52) 3.073 ? . 2_646
H(31) H(12) 3.082 ? . 4_655
H(31) H(41) 2.848 ? . 2_646
H(31) H(42) 2.594 ? . 2_646
H(32) S(3) 3.446 ? . 2_646
H(32) S(4) 3.324 ? . 2_646
H(32) S(8) 2.820 ? . 2_646
H(32) C(29) 3.376 ? . 4_655
H(32) C(30) 3.015 ? . 4_655
H(32) C(56) 3.527 ? . 4_555
H(32) H(23) 3.146 ? . 4_655
H(32) H(24) 2.451 ? . 4_655
H(33) O(1) 2.821 ? . 4_555
H(33) C(25) 3.581 ? . 4_655
H(33) C(29) 3.093 ? . 4_655
H(33) C(30) 3.039 ? . 4_655
H(33) C(56) 3.443 ? . 4_555
H(33) H(23) 3.263 ? . 4_655
H(33) H(24) 3.173 ? . 4_655
H(34) S(1) 3.078 ? . 3_656
H(34) H(14) 3.222 ? . 4_655
H(34) H(18) 3.586 ? . 4_655
H(34) H(19) 3.264 ? . 4_655
H(34) H(27) 3.563 ? . 1_655
H(35) S(1) 3.304 ? . 3_656
H(35) C(34) 3.251 ? . 1_655
H(35) C(34) 3.435 ? . 3_656
H(35) C(35) 3.433 ? . 1_655
H(35) C(35) 3.476 ? . 3_656
H(35) H(18) 3.274 ? . 4_655
H(35) H(27) 2.540 ? . 1_655
H(35) H(28) 2.919 ? . 1_655
H(36) C(1) 3.404 ? . 1_655
H(36) C(5) 3.357 ? . 1_655
H(36) C(6) 2.797 ? . 1_655
H(36) C(31) 3.402 ? . 3_656
H(36) C(32) 2.781 ? . 3_656
H(36) C(33) 2.912 ? . 3_656
H(36) C(34) 3.589 ? . 3_656
H(36) H(3) 3.472 ? . 1_655
H(36) H(4) 2.499 ? . 1_655
H(36) H(25) 2.861 ? . 3_656
H(36) H(26) 3.078 ? . 3_656
H(36) H(29) 3.120 ? . 3_656
H(37) S(1) 3.395 ? . .
H(37) S(3) 3.543 ? . .
H(37) S(5) 3.450 ? . .
H(37) S(9) 2.888 ? . .
H(37) C(5) 3.509 ? . 1_655
H(37) C(6) 3.419 ? . 1_655
H(37) C(37) 3.357 ? . 3_656
H(37) H(3) 3.014 ? . 1_655
H(37) H(4) 2.833 ? . 1_655
H(37) H(29) 2.514 ? . 3_656
H(37) H(30) 3.459 ? . 3_656
H(38) S(1) 2.937 ? . .
H(38) S(2) 3.335 ? . .
H(38) S(3) 3.291 ? . .
H(39) O(1) 2.526 ? . 4_555
H(39) C(12) 3.501 ? . 4_555
H(39) C(20) 3.511 ? . 4_555
H(39) H(9) 3.113 ? . 4_555
H(39) H(15) 2.897 ? . 4_555
H(40) S(5) 3.418 ? . 4_555
H(40) S(7) 3.595 ? . 4_555
H(40) C(10) 3.325 ? . 4_555
H(40) C(11) 2.980 ? . 4_555
H(40) C(12) 3.159 ? . 4_555
H(40) C(20) 3.294 ? . 4_555
H(40) C(28) 3.451 ? . 4_655
H(40) H(8) 3.190 ? . 4_555
H(40) H(9) 3.440 ? . 4_555
H(40) H(15) 2.404 ? . 4_555
H(40) H(16) 3.526 ? . 4_555
H(40) H(21) 3.463 ? . 4_655
H(40) H(22) 3.127 ? . 4_655
H(41) S(5) 2.853 ? . 4_555
H(41) S(7) 3.453 ? . 4_555
H(41) C(27) 3.570 ? . 4_655
H(41) C(38) 3.129 ? . 2_656
H(41) C(39) 3.328 ? . 2_656
H(41) H(3) 3.163 ? . 4_655
H(41) H(21) 2.952 ? . 4_655
H(41) H(30) 2.452 ? . 2_656
H(41) H(31) 2.848 ? . 2_656
H(42) S(3) 3.159 ? . .
H(42) C(4) 3.317 ? . 4_655
H(42) C(38) 3.570 ? . 2_656
H(42) C(39) 3.102 ? . 2_656
H(42) H(2) 2.479 ? . 4_655
H(42) H(3) 3.567 ? . 4_655
H(42) H(30) 3.478 ? . 2_656
H(42) H(31) 2.594 ? . 2_656
H(42) H(48) 2.895 ? . 3_666
H(43) S(3) 3.199 ? . .
H(43) C(23) 3.343 ? . 4_655
H(43) C(24) 3.406 ? . 4_655
H(43) H(18) 2.724 ? . 4_655
H(43) H(19) 2.862 ? . 4_655
H(43) H(48) 3.553 ? . 3_666
H(44) S(4) 2.826 ? . 3_666
H(44) S(9) 3.124 ? . 3_666
H(44) C(27) 3.232 ? . 3_566
H(44) C(28) 3.248 ? . 3_566
H(44) H(8) 3.288 ? . .
H(44) H(21) 3.305 ? . 3_566
H(44) H(22) 3.297 ? . 3_566
H(44) H(23) 3.092 ? . 1_655
H(45) C(11) 2.887 ? . .
H(45) C(12) 2.872 ? . .
H(45) H(5) 3.265 ? . 3_566
H(45) H(8) 2.447 ? . .
H(45) H(9) 2.447 ? . .
H(45) H(10) 3.300 ? . .
H(46) S(6) 3.584 ? . 3_566
H(46) C(1) 3.551 ? . 3_566
H(46) C(6) 3.360 ? . 3_566
H(46) C(8) 3.374 ? . 3_566
H(46) C(9) 3.579 ? . 3_566
H(46) H(4) 3.038 ? . 3_566
H(46) H(5) 2.753 ? . 3_566
H(46) H(6) 3.147 ? . 3_566
H(47) S(6) 3.565 ? . 3_566
H(47) C(15) 3.299 ? . .
H(47) C(22) 2.774 ? . 2_555
H(47) C(23) 3.089 ? . 2_555
H(47) H(1) 3.210 ? . 2_555
H(47) H(11) 2.865 ? . .
H(47) H(12) 3.503 ? . .
H(47) H(17) 2.383 ? . 2_555
H(47) H(18) 2.932 ? . 2_555
H(48) C(4) 3.265 ? . 2_555
H(48) C(22) 3.574 ? . 2_555
H(48) C(23) 3.288 ? . 2_555
H(48) H(1) 3.179 ? . 2_555
H(48) H(2) 2.481 ? . 2_555
H(48) H(17) 3.525 ? . 2_555
H(48) H(18) 2.977 ? . 2_555
H(48) H(42) 2.895 ? . 3_666
H(48) H(43) 3.553 ? . 3_666
H(49) S(3) 3.458 ? . 3_666
H(49) S(4) 3.514 ? . 3_666
H(49) S(9) 3.097 ? . 3_666
H(49) C(23) 3.510 ? . 2_555
H(49) H(4) 2.793 ? . 3_566
H(49) H(17) 3.312 ? . 2_555
H(49) H(18) 2.914 ? . 2_555
H(50) S(1) 3.418 ? . .
H(50) S(2) 3.071 ? . .
H(50) C(21) 3.384 ? . 4_555
H(50) H(16) 3.040 ? . 4_555

loop_
_geom_torsion_atom_site_label_1
_geom_torsion_atom_site_label_2
_geom_torsion_atom_site_label_3
_geom_torsion_atom_site_label_4
_geom_torsion
_geom_torsion_publ_flag
_geom_torsion_site_symmetry_1
_geom_torsion_site_symmetry_2
_geom_torsion_site_symmetry_3
_geom_torsion_site_symmetry_4
S(1) Mo(1) S(2) S(3) 86.40(13) ? . . . .
S(1) Mo(1) S(2) S(8) 115.4(2) ? . . . .
S(1) Mo(1) S(5) S(4) -111.59(13) ? . . . .
S(1) Mo(1) S(5) S(9) -83.3(2) ? . . . .
S(1) Mo(1) S(6) C(1) -89.8(2) ? . . . .
S(1) Mo(1) S(7) C(2) 94.1(2) ? . . . .
S(2) Mo(1) S(5) S(4) -2.02(12) ? . . . .
S(2) Mo(1) S(5) S(9) 26.2(2) ? . . . .
S(5) Mo(1) S(2) S(3) -24.70(12) ? . . . .
S(5) Mo(1) S(2) S(8) 4.3(2) ? . . . .
S(2) Mo(1) S(6) C(1) 164.5(2) ? . . . .
S(6) Mo(1) S(2) S(3) -165.32(12) ? . . . .
S(6) Mo(1) S(2) S(8) -136.3(2) ? . . . .
S(2) Mo(1) S(7) C(2) -74.3(2) ? . . . .
S(7) Mo(1) S(2) S(3) -105.43(16) ? . . . .
S(7) Mo(1) S(2) S(8) -76.4(2) ? . . . .
S(5) Mo(1) S(6) C(1) 82.5(2) ? . . . .
S(6) Mo(1) S(5) S(4) 76.08(16) ? . . . .
S(6) Mo(1) S(5) S(9) 104.3(2) ? . . . .
S(5) Mo(1) S(7) C(2) -157.5(2) ? . . . .
S(7) Mo(1) S(5) S(4) 145.24(12) ? . . . .
S(7) Mo(1) S(5) S(9) 173.5(2) ? . . . .
S(6) Mo(1) S(7) C(2) -14.7(2) ? . . . .
S(7) Mo(1) S(6) C(1) 12.9(2) ? . . . .
Mo(1) S(2) S(3) S(4) 46.85(18) ? . . . .
Mo(1) S(2) S(3) S(8) 94.3(4) ? . . . .
Mo(1) S(2) S(3) S(9) 15.4(3) ? . . . .
Mo(1) S(2) S(8) S(3) -95.7(3) ? . . . .
Mo(1) S(2) S(8) S(4) -6.9(5) ? . . . .
Mo(1) S(2) S(8) S(9) -35.1(4) ? . . . .
S(3) S(2) S(8) S(4) 88.8(5) ? . . . .
S(3) S(2) S(8) S(9) 60.7(4) ? . . . .
S(8) S(2) S(3) S(4) -47.5(4) ? . . . .
S(8) S(2) S(3) S(9) -78.9(5) ? . . . .
S(2) S(3) S(4) S(5) -43.24(18) ? . . . .
S(2) S(3) S(4) S(8) 58.6(5) ? . . . .
S(2) S(3) S(4) S(9) -102.9(5) ? . . . .
S(2) S(3) S(8) S(4) -119.4(3) ? . . . .
S(2) S(3) S(8) S(9) -110.0(3) ? . . . .
S(2) S(3) S(9) S(4) 85.5(4) ? . . . .
S(2) S(3) S(9) S(5) 4.0(5) ? . . . .
S(2) S(3) S(9) S(8) 70.3(4) ? . . . .
S(4) S(3) S(8) S(2) 119.4(3) ? . . . .
S(4) S(3) S(8) S(9) 9.4(3) ? . . . .
S(8) S(3) S(4) S(5) -101.8(5) ? . . . .
S(8) S(3) S(4) S(9) -161.4(7) ? . . . .
S(4) S(3) S(9) S(5) -81.5(5) ? . . . .
S(4) S(3) S(9) S(8) -15.3(6) ? . . . .
S(9) S(3) S(4) S(5) 59.6(4) ? . . . .
S(9) S(3) S(4) S(8) 161.4(7) ? . . . .
S(8) S(3) S(9) S(4) 15.3(6) ? . . . .
S(8) S(3) S(9) S(5) -66.3(5) ? . . . .
S(9) S(3) S(8) S(2) 110.0(3) ? . . . .
S(9) S(3) S(8) S(4) -9.4(3) ? . . . .
S(3) S(4) S(5) Mo(1) 29.55(19) ? . . . .
S(3) S(4) S(5) S(9) -56.6(5) ? . . . .
S(3) S(4) S(8) S(2) -80.6(5) ? . . . .
S(3) S(4) S(8) S(9) -16.7(6) ? . . . .
S(3) S(4) S(9) S(5) 114.9(3) ? . . . .
S(3) S(4) S(9) S(8) 9.3(3) ? . . . .
S(5) S(4) S(8) S(2) 5.1(4) ? . . . .
S(5) S(4) S(8) S(3) 85.7(4) ? . . . .
S(5) S(4) S(8) S(9) 68.9(4) ? . . . .
S(8) S(4) S(5) Mo(1) -1.5(3) ? . . . .
S(8) S(4) S(5) S(9) -87.7(5) ? . . . .
S(5) S(4) S(9) S(3) -114.9(3) ? . . . .
S(5) S(4) S(9) S(8) -105.6(3) ? . . . .
S(9) S(4) S(5) Mo(1) 86.2(5) ? . . . .
S(8) S(4) S(9) S(3) -9.3(3) ? . . . .
S(8) S(4) S(9) S(5) 105.6(3) ? . . . .
S(9) S(4) S(8) S(2) -63.9(6) ? . . . .
S(9) S(4) S(8) S(3) 16.7(6) ? . . . .
Mo(1) S(5) S(9) S(3) -22.1(5) ? . . . .
Mo(1) S(5) S(9) S(4) -103.9(4) ? . . . .
Mo(1) S(5) S(9) S(8) -50.2(4) ? . . . .
S(4) S(5) S(9) S(3) 81.7(5) ? . . . .
S(4) S(5) S(9) S(8) 53.7(4) ? . . . .
Mo(1) S(6) C(1) C(2) -8.5(5) ? . . . .
Mo(1) S(6) C(1) C(6) 171.0(5) ? . . . .
Mo(1) S(7) C(2) C(1) 15.5(6) ? . . . .
Mo(1) S(7) C(2) C(3) -164.9(5) ? . . . .
S(2) S(8) S(9) S(3) -71.8(4) ? . . . .
S(2) S(8) S(9) S(4) 126.7(5) ? . . . .
S(2) S(8) S(9) S(5) 50.2(4) ? . . . .
S(3) S(8) S(9) S(4) -161.5(7) ? . . . .
S(3) S(8) S(9) S(5) 122.1(5) ? . . . .
S(4) S(8) S(9) S(3) 161.5(7) ? . . . .
S(4) S(8) S(9) S(5) -76.5(4) ? . . . .
C(7) P(1) C(13) C(14) -44.5(6) ? . . . .
C(7) P(1) C(13) C(18) 136.2(6) ? . . . .
C(13) P(1) C(7) C(8) 159.4(5) ? . . . .
C(13) P(1) C(7) C(12) -27.0(7) ? . . . .
C(7) P(1) C(19) C(20) -24.3(6) ? . . . .
C(7) P(1) C(19) C(24) 162.1(6) ? . . . .
C(19) P(1) C(7) C(8) -80.1(6) ? . . . .
C(19) P(1) C(7) C(12) 93.4(6) ? . . . .
C(7) P(1) C(25) C(26) -78.3(6) ? . . . .
C(7) P(1) C(25) C(30) 97.1(6) ? . . . .
C(25) P(1) C(7) C(8) 38.8(6) ? . . . .
C(25) P(1) C(7) C(12) -147.6(6) ? . . . .
C(13) P(1) C(19) C(20) 96.2(6) ? . . . .
C(13) P(1) C(19) C(24) -77.4(6) ? . . . .
C(19) P(1) C(13) C(14) -164.1(5) ? . . . .
C(19) P(1) C(13) C(18) 16.6(7) ? . . . .
C(13) P(1) C(25) C(26) 161.3(5) ? . . . .
C(13) P(1) C(25) C(30) -23.3(6) ? . . . .
C(25) P(1) C(13) C(14) 74.6(6) ? . . . .
C(25) P(1) C(13) C(18) -104.6(6) ? . . . .
C(19) P(1) C(25) C(26) 40.0(6) ? . . . .
C(19) P(1) C(25) C(30) -144.7(5) ? . . . .
C(25) P(1) C(19) C(20) -142.2(5) ? . . . .
C(25) P(1) C(19) C(24) 44.2(7) ? . . . .
C(31) P(2) C(36) C(37) 71.5(7) ? . . . .
C(31) P(2) C(36) C(41) -106.5(6) ? . . . .
C(36) P(2) C(31) C(32) -5.8(7) ? . . . .
C(36) P(2) C(31) C(57) 175.2(5) ? . . . .
C(31) P(2) C(42) C(43) -134.6(6) ? . . . .
C(31) P(2) C(42) C(47) 50.9(6) ? . . . .
C(42) P(2) C(31) C(32) 114.3(6) ? . . . .
C(42) P(2) C(31) C(57) -64.6(6) ? . . . .
C(31) P(2) C(48) C(49) 53.0(6) ? . . . .
C(31) P(2) C(48) C(53) -124.2(6) ? . . . .
C(48) P(2) C(31) C(32) -128.2(6) ? . . . .
C(48) P(2) C(31) C(57) 52.9(6) ? . . . .
C(36) P(2) C(42) C(43) -13.5(7) ? . . . .
C(36) P(2) C(42) C(47) 171.9(5) ? . . . .
C(42) P(2) C(36) C(37) -51.1(7) ? . . . .
C(42) P(2) C(36) C(41) 130.8(6) ? . . . .
C(36) P(2) C(48) C(49) -67.5(6) ? . . . .
C(36) P(2) C(48) C(53) 115.2(6) ? . . . .
C(48) P(2) C(36) C(37) -169.4(6) ? . . . .
C(48) P(2) C(36) C(41) 12.6(7) ? . . . .
C(42) P(2) C(48) C(49) 173.7(5) ? . . . .
C(42) P(2) C(48) C(53) -3.5(6) ? . . . .
C(48) P(2) C(42) C(43) 108.1(6) ? . . . .
C(48) P(2) C(42) C(47) -66.5(6) ? . . . .
C(54) N(1) C(56) O(1) -0.2(17) ? . . . .
C(55) N(1) C(56) O(1) -179.9(10) ? . . . .
S(6) C(1) C(2) S(7) -4.8(7) ? . . . .
S(6) C(1) C(2) C(3) 175.6(5) ? . . . .
S(6) C(1) C(6) C(5) -174.5(5) ? . . . .
C(2) C(1) C(6) C(5) 5.0(10) ? . . . .
C(6) C(1) C(2) S(7) 175.6(5) ? . . . .
C(6) C(1) C(2) C(3) -4.0(10) ? . . . .
S(7) C(2) C(3) C(4) -179.3(5) ? . . . .
C(1) C(2) C(3) C(4) 0.3(8) ? . . . .
C(2) C(3) C(4) C(5) 2.3(11) ? . . . .
C(3) C(4) C(5) C(6) -1.4(11) ? . . . .
C(4) C(5) C(6) C(1) -2.3(11) ? . . . .
P(1) C(7) C(8) C(9) 173.9(5) ? . . . .
P(1) C(7) C(12) C(11) -175.0(6) ? . . . .
C(8) C(7) C(12) C(11) -1.4(11) ? . . . .
C(12) C(7) C(8) C(9) 0.3(8) ? . . . .
C(7) C(8) C(9) C(10) 0.2(9) ? . . . .
C(8) C(9) C(10) C(11) 0.6(12) ? . . . .
C(9) C(10) C(11) C(12) -1.7(12) ? . . . .
C(10) C(11) C(12) C(7) 2.1(12) ? . . . .
P(1) C(13) C(14) C(15) -174.1(6) ? . . . .
P(1) C(13) C(18) C(17) 176.5(6) ? . . . .
C(14) C(13) C(18) C(17) -2.7(11) ? . . . .
C(18) C(13) C(14) C(15) 5.1(11) ? . . . .
C(13) C(14) C(15) C(16) -3.9(12) ? . . . .
C(14) C(15) C(16) C(17) 0.4(9) ? . . . .
C(15) C(16) C(17) C(18) 2.1(12) ? . . . .
C(16) C(17) C(18) C(13) -1.0(12) ? . . . .
P(1) C(19) C(20) C(21) -173.9(6) ? . . . .
P(1) C(19) C(24) C(23) 174.3(6) ? . . . .
C(20) C(19) C(24) C(23) 0.8(11) ? . . . .
C(24) C(19) C(20) C(21) -0.4(10) ? . . . .
C(19) C(20) C(21) C(22) 0.6(11) ? . . . .
C(20) C(21) C(22) C(23) -1.1(12) ? . . . .
C(21) C(22) C(23) C(24) 1.6(12) ? . . . .
C(22) C(23) C(24) C(19) -1.4(11) ? . . . .
P(1) C(25) C(26) C(27) 174.5(5) ? . . . .
P(1) C(25) C(30) C(29) -173.8(5) ? . . . .
C(26) C(25) C(30) C(29) 1.5(10) ? . . . .
C(30) C(25) C(26) C(27) -0.9(11) ? . . . .
C(25) C(26) C(27) C(28) -0.2(9) ? . . . .
C(26) C(27) C(28) C(29) 0.7(12) ? . . . .
C(27) C(28) C(29) C(30) -0.1(10) ? . . . .
C(28) C(29) C(30) C(25) -1.0(11) ? . . . .
P(2) C(31) C(32) C(33) -177.7(6) ? . . . .
P(2) C(31) C(57) C(35) 176.7(6) ? . . . .
C(32) C(31) C(57) C(35) -2.3(11) ? . . . .
C(57) C(31) C(32) C(33) 1.3(11) ? . . . .
C(31) C(32) C(33) C(34) 1.3(12) ? . . . .
C(32) C(33) C(34) C(35) -2.8(12) ? . . . .
C(33) C(34) C(35) C(57) 1.8(12) ? . . . .
C(34) C(35) C(57) C(31) 0.8(12) ? . . . .
P(2) C(36) C(37) C(38) 179.2(6) ? . . . .
P(2) C(36) C(41) C(40) 177.5(6) ? . . . .
C(37) C(36) C(41) C(40) -0.5(10) ? . . . .
C(41) C(36) C(37) C(38) -2.8(12) ? . . . .
C(36) C(37) C(38) C(39) 3.3(12) ? . . . .
C(37) C(38) C(39) C(40) -0.5(11) ? . . . .
C(38) C(39) C(40) C(41) -2.8(12) ? . . . .
C(39) C(40) C(41) C(36) 3.3(12) ? . . . .
P(2) C(42) C(43) C(44) -172.8(6) ? . . . .
P(2) C(42) C(47) C(46) 172.7(6) ? . . . .
C(43) C(42) C(47) C(46) -2.0(11) ? . . . .
C(47) C(42) C(43) C(44) 1.7(12) ? . . . .
C(42) C(43) C(44) C(45) -0.8(13) ? . . . .
C(43) C(44) C(45) C(46) 0.2(10) ? . . . .
C(44) C(45) C(46) C(47) -0.5(12) ? . . . .
C(45) C(46) C(47) C(42) 1.4(12) ? . . . .
P(2) C(48) C(49) C(50) -177.0(5) ? . . . .
P(2) C(48) C(53) C(52) 174.8(5) ? . . . .
C(49) C(48) C(53) C(52) -2.5(11) ? . . . .
C(53) C(48) C(49) C(50) 0.3(9) ? . . . .
C(48) C(49) C(50) C(51) 2.4(11) ? . . . .
C(49) C(50) C(51) C(52) -2.9(11) ? . . . .
C(50) C(51) C(52) C(53) 0.7(11) ? . . . .
C(51) C(52) C(53) C(48) 2.1(11) ? . . . .
S(2) S(3) S(4) S(5) -43.24(18) ? . . . .
